data_7209642
loop_
_publ_author_name
'Liu, Guang-Zhen'
'Li, Xiao-Dong'
'Li, Xiao-Ling'
'Wang, Li-Ya'

_publ_section_title
;
 Structural and fluorescent regulation of Cd(ii) coordination polymers
 with homoterephthalate by N-donor second ligands
;
_journal_issue 13
_journal_name_full CrystEngComm
_journal_page_first 2428
_journal_paper_doi 10.1039/c3ce26781d
_journal_volume 15
_journal_year 2013
_chemical_formula_sum 'C21 H16 Cd N2 O4'
_chemical_formula_weight 472.76
_chemical_name_systematic
;
?
;
_space_group_IT_number 2
_symmetry_cell_setting triclinic
_symmetry_space_group_name_Hall '-P 1'
_symmetry_space_group_name_H-M 'P -1'
_atom_sites_solution_hydrogens geom
_atom_sites_solution_primary direct
_atom_sites_solution_secondary difmap
_audit_creation_method SHELXL-97
_cell_angle_alpha 108.0800(10)
_cell_angle_beta 92.0990(10)
_cell_angle_gamma 92.3150(10)
_cell_formula_units_Z 2
_cell_length_a 8.8542(11)
_cell_length_b 10.5788(13)
_cell_length_c 10.9170(13)
_cell_measurement_reflns_used 6335
_cell_measurement_temperature 296(2)
_cell_measurement_theta_max 0.00
_cell_measurement_theta_min 0.00
_cell_volume 970.0(2)
_computing_cell_refinement 'Bruker SMART'
_computing_data_collection 'Bruker SMART'
_computing_data_reduction 'Bruker SAINT'
_computing_molecular_graphics 'Bruker SHELXTL'
_computing_publication_material 'Bruker SHELXTL'
_computing_structure_refinement 'SHELXL-97 (Sheldrick, 1997)'
_computing_structure_solution 'SHELXS-97 (Sheldrick, 1990)'
_diffrn_ambient_temperature 296(2)
_diffrn_measured_fraction_theta_full 0.991
_diffrn_measured_fraction_theta_max 0.991
_diffrn_measurement_device_type 'CCD area detector'
_diffrn_measurement_method 'phi and omega scans'
_diffrn_radiation_monochromator graphite
_diffrn_radiation_source 'fine-focus sealed tube'
_diffrn_radiation_type MoK\a
_diffrn_radiation_wavelength 0.71073
_diffrn_reflns_av_R_equivalents 0.0131
_diffrn_reflns_av_sigmaI/netI 0.0177
_diffrn_reflns_limit_h_max 10
_diffrn_reflns_limit_h_min -10
_diffrn_reflns_limit_k_max 12
_diffrn_reflns_limit_k_min -12
_diffrn_reflns_limit_l_max 13
_diffrn_reflns_limit_l_min -12
_diffrn_reflns_number 7408
_diffrn_reflns_theta_full 25.50
_diffrn_reflns_theta_max 25.50
_diffrn_reflns_theta_min 2.95
_diffrn_standards_decay_% 0
_diffrn_standards_interval_count 0
_diffrn_standards_interval_time 0
_diffrn_standards_number 0
_exptl_absorpt_coefficient_mu 1.155
_exptl_absorpt_correction_T_max 0.8644
_exptl_absorpt_correction_T_min 0.6746
_exptl_absorpt_correction_type multi-scan
_exptl_absorpt_process_details sadabs
_exptl_crystal_colour colourless
_exptl_crystal_density_diffrn 1.619
_exptl_crystal_density_method 'not measured'
_exptl_crystal_description Block
_exptl_crystal_F_000 472
_exptl_crystal_size_max 0.37
_exptl_crystal_size_mid 0.26
_exptl_crystal_size_min 0.13
_refine_diff_density_max 1.357
_refine_diff_density_min -0.516
_refine_diff_density_rms 0.060
_refine_ls_extinction_method none
_refine_ls_goodness_of_fit_ref 1.053
_refine_ls_hydrogen_treatment constr
_refine_ls_matrix_type full
_refine_ls_number_parameters 253
_refine_ls_number_reflns 3589
_refine_ls_number_restraints 0
_refine_ls_restrained_S_all 1.053
_refine_ls_R_factor_all 0.0249
_refine_ls_R_factor_gt 0.0234
_refine_ls_shift/su_max 0.072
_refine_ls_shift/su_mean 0.002
_refine_ls_structure_factor_coef Fsqd
_refine_ls_weighting_details 'calc w=1/[\s^2^(Fo^2^)+(0.0264P)^2^+0.8949P] where P=(Fo^2^+2Fc^2^)/3'
_refine_ls_weighting_scheme calc
_refine_ls_wR_factor_gt 0.0575
_refine_ls_wR_factor_ref 0.0588
_reflns_number_gt 3405
_reflns_number_total 3589
_reflns_threshold_expression >2sigma(I)
_cod_data_source_file c3ce26781d.txt
_cod_data_source_block b
_cod_depositor_comments
;
The following automatic conversions were performed:

'_symmetry_cell_setting' value 'Triclinic' changed to 'triclinic'
according to /home/saulius/struct/CIF-dictionaries/cif_core.dic
dictionary named 'cif_core.dic' version 2.4.2 from 2011-04-26.

Automatic conversion script
Id: cif_fix_values 1891 2012-01-12 08:04:46Z andrius 
;
_cod_original_sg_symbol_H-M P-1
_cod_database_code 7209642

loop_
_symmetry_equiv_pos_as_xyz
'x, y, z'
'-x, -y, -z'

loop_
_atom_site_label
_atom_site_type_symbol
_atom_site_fract_x
_atom_site_fract_y
_atom_site_fract_z
_atom_site_U_iso_or_equiv
_atom_site_adp_type
_atom_site_occupancy
_atom_site_symmetry_multiplicity
_atom_site_calc_flag
_atom_site_refinement_flags
Cd1 Cd 0.319410(19) -0.168229(16) 0.136139(15) 0.03186(7) Uani 1 1 d .
N1 N 0.3825(3) -0.2705(2) -0.0737(2) 0.0426(5) Uani 1 1 d .
N2 N 0.5612(2) -0.1419(2) 0.22703(19) 0.0383(5) Uani 1 1 d .
O1 O 0.2069(3) 0.00200(19) 0.06422(18) 0.0532(5) Uani 1 1 d .
O2 O 0.2774(2) 0.04288(19) 0.26752(17) 0.0485(5) Uani 1 1 d .
O3 O 0.1014(3) 0.7219(2) 0.1504(2) 0.0652(6) Uani 1 1 d .
O4 O 0.2605(3) 0.7189(3) 0.3052(3) 0.0757(8) Uani 1 1 d .
C1 C 0.2168(3) 0.0783(2) 0.1782(2) 0.0341(5) Uani 1 1 d .
C2 C 0.1548(3) 0.2139(2) 0.2109(2) 0.0336(5) Uani 1 1 d .
C3 C 0.0838(3) 0.2575(3) 0.1165(3) 0.0434(6) Uani 1 1 d .
H3 H 0.0692 0.1999 0.0326 0.052 Uiso 1 1 calc R
C4 C 0.0348(3) 0.3853(3) 0.1462(3) 0.0467(6) Uani 1 1 d .
H4 H -0.0117 0.4132 0.0820 0.056 Uiso 1 1 calc R
C5 C 0.0546(3) 0.4733(2) 0.2718(3) 0.0389(6) Uani 1 1 d .
C6 C 0.1203(3) 0.4279(3) 0.3660(3) 0.0422(6) Uani 1 1 d .
H6 H 0.1312 0.4842 0.4506 0.051 Uiso 1 1 calc R
C7 C 0.1700(3) 0.2999(3) 0.3366(2) 0.0403(6) Uani 1 1 d .
H7 H 0.2140 0.2713 0.4014 0.048 Uiso 1 1 calc R
C8 C 0.0134(3) 0.6169(3) 0.3007(3) 0.0460(6) Uani 1 1 d .
H8A H 0.0079 0.6578 0.3931 0.055 Uiso 1 1 calc R
H8B H -0.0847 0.6206 0.2598 0.055 Uiso 1 1 calc R
C9 C 0.1340(3) 0.6914(2) 0.2495(3) 0.0402(6) Uani 1 1 d .
C10 C 0.3214(4) -0.2312(3) -0.1688(3) 0.0563(8) Uani 1 1 d .
H10 H 0.2574 -0.1609 -0.1468 0.068 Uiso 1 1 calc R
C11 C 0.3476(4) -0.2883(4) -0.2967(3) 0.0658(9) Uani 1 1 d .
H11 H 0.3031 -0.2556 -0.3583 0.079 Uiso 1 1 calc R
C12 C 0.4389(4) -0.3932(4) -0.3337(3) 0.0615(9) Uani 1 1 d .
C13 C 0.5039(4) -0.4357(4) -0.2368(4) 0.0715(10) Uani 1 1 d .
H13 H 0.5668 -0.5068 -0.2572 0.086 Uiso 1 1 calc R
C14 C 0.4743(4) -0.3710(3) -0.1084(3) 0.0591(8) Uani 1 1 d .
H14 H 0.5205 -0.3992 -0.0443 0.071 Uiso 1 1 calc R
C15 C 0.4644(4) -0.4492(4) -0.4749(4) 0.0716(10) Uani 1 1 d .
H15 H 0.4244 -0.4051 -0.5292 0.086 Uiso 1 1 calc R
C16 C 0.6836(3) -0.1118(3) 0.1709(2) 0.0435(6) Uani 1 1 d .
H16 H 0.6754 -0.1206 0.0834 0.052 Uiso 1 1 calc R
C17 C 0.8211(3) -0.0684(3) 0.2372(2) 0.0425(6) Uani 1 1 d .
H17 H 0.9030 -0.0489 0.1939 0.051 Uiso 1 1 calc R
C18 C 0.8382(3) -0.0536(2) 0.3676(2) 0.0357(5) Uani 1 1 d .
C19 C 0.7099(3) -0.0843(3) 0.4263(2) 0.0435(6) Uani 1 1 d .
H19 H 0.7146 -0.0755 0.5138 0.052 Uiso 1 1 calc R
C20 C 0.5770(3) -0.1277(3) 0.3535(3) 0.0460(7) Uani 1 1 d .
H20 H 0.4933 -0.1485 0.3941 0.055 Uiso 1 1 calc R
C21 C 0.9852(3) -0.0083(3) 0.4381(2) 0.0389(5) Uani 1 1 d .
H21 H 1.0643 0.0102 0.3914 0.047 Uiso 1 1 calc R

loop_
_atom_site_aniso_label
_atom_site_aniso_U_11
_atom_site_aniso_U_22
_atom_site_aniso_U_33
_atom_site_aniso_U_23
_atom_site_aniso_U_13
_atom_site_aniso_U_12
Cd1 0.03398(11) 0.03373(11) 0.02592(10) 0.00624(7) 0.00183(7) 0.00354(7)
N1 0.0471(13) 0.0459(13) 0.0293(11) 0.0030(9) 0.0061(9) 0.0065(10)
N2 0.0323(11) 0.0515(13) 0.0298(10) 0.0115(9) 0.0000(8) -0.0003(9)
O1 0.0832(15) 0.0414(11) 0.0320(10) 0.0054(8) 0.0022(9) 0.0173(10)
O2 0.0696(13) 0.0423(10) 0.0340(10) 0.0108(8) 0.0022(9) 0.0175(9)
O3 0.0700(15) 0.0771(16) 0.0527(13) 0.0305(12) -0.0052(11) -0.0221(12)
O4 0.0471(13) 0.0823(17) 0.114(2) 0.0593(16) -0.0161(13) -0.0151(12)
C1 0.0364(13) 0.0351(12) 0.0315(12) 0.0109(10) 0.0091(10) 0.0011(10)
C2 0.0363(13) 0.0324(12) 0.0326(12) 0.0108(10) 0.0050(10) -0.0003(10)
C3 0.0542(16) 0.0390(14) 0.0325(13) 0.0051(11) -0.0015(11) 0.0018(12)
C4 0.0541(17) 0.0441(15) 0.0433(15) 0.0162(12) -0.0036(12) 0.0056(12)
C5 0.0360(13) 0.0331(13) 0.0479(15) 0.0123(11) 0.0112(11) 0.0012(10)
C6 0.0502(15) 0.0382(14) 0.0341(13) 0.0047(11) 0.0071(11) 0.0034(11)
C7 0.0490(15) 0.0410(14) 0.0311(13) 0.0114(11) 0.0022(11) 0.0043(11)
C8 0.0451(15) 0.0362(14) 0.0585(17) 0.0155(12) 0.0151(13) 0.0062(11)
C9 0.0404(14) 0.0279(12) 0.0510(16) 0.0091(11) 0.0096(12) 0.0058(10)
C10 0.068(2) 0.0629(19) 0.0344(15) 0.0091(13) 0.0037(13) 0.0108(16)
C11 0.074(2) 0.083(2) 0.0338(15) 0.0092(16) 0.0043(15) 0.0063(19)
C12 0.0541(18) 0.081(2) 0.0350(15) 0.0000(15) 0.0043(13) -0.0178(17)
C13 0.065(2) 0.064(2) 0.069(2) -0.0070(18) 0.0234(18) 0.0186(17)
C14 0.066(2) 0.062(2) 0.0451(17) 0.0076(15) 0.0086(14) 0.0198(16)
C15 0.063(2) 0.081(3) 0.057(2) 0.0008(18) 0.0103(16) -0.0021(17)
C16 0.0414(14) 0.0616(17) 0.0277(12) 0.0149(12) 0.0018(10) -0.0024(12)
C17 0.0344(13) 0.0593(17) 0.0338(13) 0.0148(12) 0.0049(10) -0.0032(12)
C18 0.0321(12) 0.0394(13) 0.0346(13) 0.0100(10) 0.0016(10) 0.0032(10)
C19 0.0371(14) 0.0652(18) 0.0290(13) 0.0168(12) 0.0000(10) -0.0034(12)
C20 0.0329(13) 0.0719(19) 0.0343(13) 0.0193(13) 0.0027(10) -0.0059(12)
C21 0.0313(12) 0.0482(15) 0.0360(12) 0.0117(11) 0.0021(10) 0.0009(11)

loop_
_atom_type_symbol
_atom_type_description
_atom_type_scat_dispersion_real
_atom_type_scat_dispersion_imag
_atom_type_scat_source
C C 0.0033 0.0016 'International Tables Vol C Tables 4.2.6.8 and 6.1.1.4'
H H 0.0000 0.0000 'International Tables Vol C Tables 4.2.6.8 and 6.1.1.4'
N N 0.0061 0.0033 'International Tables Vol C Tables 4.2.6.8 and 6.1.1.4'
O O 0.0106 0.0060 'International Tables Vol C Tables 4.2.6.8 and 6.1.1.4'
Cd Cd -0.8075 1.2024 'International Tables Vol C Tables 4.2.6.8 and 6.1.1.4'

loop_
_geom_angle_atom_site_label_1
_geom_angle_atom_site_label_2
_geom_angle_atom_site_label_3
_geom_angle
_geom_angle_site_symmetry_1
_geom_angle_site_symmetry_3
O3 Cd1 N2 137.04(8) 1_545 .
O3 Cd1 O2 100.96(9) 1_545 .
N2 Cd1 O2 88.38(8) . .
O3 Cd1 N1 103.08(8) 1_545 .
N2 Cd1 N1 96.50(8) . .
O2 Cd1 N1 138.26(8) . .
O3 Cd1 O1 96.57(9) 1_545 .
N2 Cd1 O1 122.10(8) . .
O2 Cd1 O1 55.22(6) . .
N1 Cd1 O1 88.37(7) . .
O3 Cd1 O4 53.31(8) 1_545 1_545
N2 Cd1 O4 84.39(7) . 1_545
O2 Cd1 O4 94.81(8) . 1_545
N1 Cd1 O4 126.90(9) . 1_545
O1 Cd1 O4 135.20(8) . 1_545
O3 Cd1 C1 99.17(9) 1_545 .
N2 Cd1 C1 107.07(8) . .
O2 Cd1 C1 27.64(7) . .
N1 Cd1 C1 114.16(8) . .
O1 Cd1 C1 27.60(7) . .
O4 Cd1 C1 116.12(8) 1_545 .
O3 Cd1 C9 26.68(8) 1_545 1_545
N2 Cd1 C9 110.86(8) . 1_545
O2 Cd1 C9 98.18(7) . 1_545
N1 Cd1 C9 118.12(8) . 1_545
O1 Cd1 C9 117.03(8) . 1_545
O4 Cd1 C9 26.65(8) 1_545 1_545
C1 Cd1 C9 109.00(7) . 1_545
C14 N1 C10 116.5(2) . .
C14 N1 Cd1 124.1(2) . .
C10 N1 Cd1 119.41(19) . .
C16 N2 C20 117.0(2) . .
C16 N2 Cd1 124.12(17) . .
C20 N2 Cd1 117.35(16) . .
C1 O1 Cd1 89.32(15) . .
C1 O2 Cd1 94.26(15) . .
C9 O3 Cd1 99.36(18) . 1_565
C9 O4 Cd1 85.53(18) . 1_565
O1 C1 O2 121.1(2) . .
O1 C1 C2 120.3(2) . .
O2 C1 C2 118.6(2) . .
O1 C1 Cd1 63.08(13) . .
O2 C1 Cd1 58.10(13) . .
C2 C1 Cd1 175.51(16) . .
C7 C2 C3 118.6(2) . .
C7 C2 C1 120.2(2) . .
C3 C2 C1 121.2(2) . .
C4 C3 C2 120.7(2) . .
C4 C3 H3 119.7 . .
C2 C3 H3 119.7 . .
C3 C4 C5 120.7(3) . .
C3 C4 H4 119.7 . .
C5 C4 H4 119.7 . .
C6 C5 C4 118.4(2) . .
C6 C5 C8 121.4(2) . .
C4 C5 C8 120.2(3) . .
C5 C6 C7 121.2(2) . .
C5 C6 H6 119.4 . .
C7 C6 H6 119.4 . .
C6 C7 C2 120.4(2) . .
C6 C7 H7 119.8 . .
C2 C7 H7 119.8 . .
C5 C8 C9 108.8(2) . .
C5 C8 H8A 109.9 . .
C9 C8 H8A 109.9 . .
C5 C8 H8B 109.9 . .
C9 C8 H8B 109.9 . .
H8A C8 H8B 108.3 . .
O4 C9 O3 121.7(3) . .
O4 C9 C8 119.9(3) . .
O3 C9 C8 118.4(3) . .
O4 C9 Cd1 67.82(16) . 1_565
O3 C9 Cd1 53.96(14) . 1_565
C8 C9 Cd1 172.1(2) . 1_565
N1 C10 C11 123.9(3) . .
N1 C10 H10 118.0 . .
C11 C10 H10 118.0 . .
C12 C11 C10 120.1(3) . .
C12 C11 H11 119.9 . .
C10 C11 H11 119.9 . .
C11 C12 C13 117.1(3) . .
C11 C12 C15 117.2(3) . .
C13 C12 C15 125.7(4) . .
C12 C13 C14 119.6(3) . .
C12 C13 H13 120.2 . .
C14 C13 H13 120.2 . .
N1 C14 C13 122.8(3) . .
N1 C14 H14 118.6 . .
C13 C14 H14 118.6 . .
C15 C15 C12 124.9(6) 2_644 .
C15 C15 H15 117.5 2_644 .
C12 C15 H15 117.6 . .
N2 C16 C17 122.8(2) . .
N2 C16 H16 118.6 . .
C17 C16 H16 118.6 . .
C16 C17 C18 120.5(2) . .
C16 C17 H17 119.7 . .
C18 C17 H17 119.7 . .
C17 C18 C19 116.5(2) . .
C17 C18 C21 120.5(2) . .
C19 C18 C21 122.9(2) . .
C20 C19 C18 119.5(2) . .
C20 C19 H19 120.3 . .
C18 C19 H19 120.3 . .
N2 C20 C19 123.6(2) . .
N2 C20 H20 118.2 . .
C19 C20 H20 118.2 . .
C21 C21 C18 125.8(3) 2_756 .
C21 C21 H21 117.1 2_756 .
C18 C21 H21 117.1 . .

loop_
_geom_bond_atom_site_label_1
_geom_bond_atom_site_label_2
_geom_bond_distance
_geom_bond_site_symmetry_2
Cd1 O3 2.248(2) 1_545
Cd1 N2 2.296(2) .
Cd1 O2 2.3024(18) .
Cd1 N1 2.309(2) .
Cd1 O1 2.412(2) .
Cd1 O4 2.548(2) 1_545
Cd1 C1 2.705(2) .
Cd1 C9 2.743(3) 1_545
N1 C14 1.333(4) .
N1 C10 1.337(4) .
N2 C16 1.338(3) .
N2 C20 1.343(3) .
O1 C1 1.253(3) .
O2 C1 1.258(3) .
O3 C9 1.248(3) .
O3 Cd1 2.248(2) 1_565
O4 C9 1.234(4) .
O4 Cd1 2.548(2) 1_565
C1 C2 1.499(3) .
C2 C7 1.389(3) .
C2 C3 1.394(4) .
C3 C4 1.381(4) .
C3 H3 0.9300 .
C4 C5 1.398(4) .
C4 H4 0.9300 .
C5 C6 1.384(4) .
C5 C8 1.515(4) .
C6 C7 1.385(4) .
C6 H6 0.9300 .
C7 H7 0.9300 .
C8 C9 1.524(4) .
C8 H8A 0.9700 .
C8 H8B 0.9700 .
C9 Cd1 2.743(3) 1_565
C10 C11 1.371(4) .
C10 H10 0.9300 .
C11 C12 1.366(5) .
C11 H11 0.9300 .
C12 C13 1.386(5) .
C12 C15 1.499(5) .
C13 C14 1.396(4) .
C13 H13 0.9300 .
C14 H14 0.9300 .
C15 C15 1.252(7) 2_644
C15 H15 0.9300 .
C16 C17 1.379(4) .
C16 H16 0.9300 .
C17 C18 1.386(4) .
C17 H17 0.9300 .
C18 C19 1.400(4) .
C18 C21 1.470(3) .
C19 C20 1.375(4) .
C19 H19 0.9300 .
C20 H20 0.9300 .
C21 C21 1.323(5) 2_756
C21 H21 0.9300 .

loop_
_geom_torsion_atom_site_label_1
_geom_torsion_atom_site_label_2
_geom_torsion_atom_site_label_3
_geom_torsion_atom_site_label_4
_geom_torsion
_geom_torsion_site_symmetry_1
_geom_torsion_site_symmetry_4
O3 Cd1 N1 C14 -94.1(3) 1_545 .
N2 Cd1 N1 C14 47.4(3) . .
O2 Cd1 N1 C14 142.3(2) . .
O1 Cd1 N1 C14 169.5(3) . .
O4 Cd1 N1 C14 -40.4(3) 1_545 .
C1 Cd1 N1 C14 159.4(2) . .
C9 Cd1 N1 C14 -70.5(3) 1_545 .
O3 Cd1 N1 C10 83.8(2) 1_545 .
N2 Cd1 N1 C10 -134.7(2) . .
O2 Cd1 N1 C10 -39.8(3) . .
O1 Cd1 N1 C10 -12.5(2) . .
O4 Cd1 N1 C10 137.5(2) 1_545 .
C1 Cd1 N1 C10 -22.6(2) . .
C9 Cd1 N1 C10 107.5(2) 1_545 .
O3 Cd1 N2 C16 154.4(2) 1_545 .
O2 Cd1 N2 C16 -101.2(2) . .
N1 Cd1 N2 C16 37.2(2) . .
O1 Cd1 N2 C16 -54.9(2) . .
O4 Cd1 N2 C16 163.8(2) 1_545 .
C1 Cd1 N2 C16 -80.6(2) . .
C9 Cd1 N2 C16 160.7(2) 1_545 .
O3 Cd1 N2 C20 -40.3(3) 1_545 .
O2 Cd1 N2 C20 64.1(2) . .
N1 Cd1 N2 C20 -157.5(2) . .
O1 Cd1 N2 C20 110.4(2) . .
O4 Cd1 N2 C20 -30.9(2) 1_545 .
C1 Cd1 N2 C20 84.7(2) . .
C9 Cd1 N2 C20 -34.0(2) 1_545 .
O3 Cd1 O1 C1 97.23(16) 1_545 .
N2 Cd1 O1 C1 -63.14(18) . .
O2 Cd1 O1 C1 -1.58(14) . .
N1 Cd1 O1 C1 -159.79(16) . .
O4 Cd1 O1 C1 54.7(2) 1_545 .
C9 Cd1 O1 C1 79.22(17) 1_545 .
O3 Cd1 O2 C1 -88.85(16) 1_545 .
N2 Cd1 O2 C1 133.40(16) . .
N1 Cd1 O2 C1 35.4(2) . .
O1 Cd1 O2 C1 1.57(14) . .
O4 Cd1 O2 C1 -142.38(16) 1_545 .
C9 Cd1 O2 C1 -115.76(16) 1_545 .
Cd1 O1 C1 O2 2.8(3) . .
Cd1 O1 C1 C2 -176.6(2) . .
Cd1 O2 C1 O1 -2.9(3) . .
Cd1 O2 C1 C2 176.48(18) . .
O3 Cd1 C1 O1 -86.64(17) 1_545 .
N2 Cd1 C1 O1 127.76(16) . .
O2 Cd1 C1 O1 177.2(3) . .
N1 Cd1 C1 O1 22.24(18) . .
O4 Cd1 C1 O1 -140.14(16) 1_545 .
C9 Cd1 C1 O1 -112.26(16) 1_545 .
O3 Cd1 C1 O2 96.15(16) 1_545 .
N2 Cd1 C1 O2 -49.45(17) . .
N1 Cd1 C1 O2 -154.97(15) . .
O1 Cd1 C1 O2 -177.2(3) . .
O4 Cd1 C1 O2 42.65(18) 1_545 .
C9 Cd1 C1 O2 70.53(17) 1_545 .
O3 Cd1 C1 C2 53(2) 1_545 .
N2 Cd1 C1 C2 -93(2) . .
O2 Cd1 C1 C2 -44(2) . .
N1 Cd1 C1 C2 162(2) . .
O1 Cd1 C1 C2 139(2) . .
O4 Cd1 C1 C2 -1(2) 1_545 .
C9 Cd1 C1 C2 27(2) 1_545 .
O1 C1 C2 C7 -178.0(2) . .
O2 C1 C2 C7 2.6(4) . .
Cd1 C1 C2 C7 44(2) . .
O1 C1 C2 C3 0.7(4) . .
O2 C1 C2 C3 -178.7(2) . .
Cd1 C1 C2 C3 -137(2) . .
C7 C2 C3 C4 2.5(4) . .
C1 C2 C3 C4 -176.2(2) . .
C2 C3 C4 C5 -0.4(4) . .
C3 C4 C5 C6 -1.8(4) . .
C3 C4 C5 C8 174.5(3) . .
C4 C5 C6 C7 2.1(4) . .
C8 C5 C6 C7 -174.2(2) . .
C5 C6 C7 C2 -0.1(4) . .
C3 C2 C7 C6 -2.2(4) . .
C1 C2 C7 C6 176.5(2) . .
C6 C5 C8 C9 101.6(3) . .
C4 C5 C8 C9 -74.7(3) . .
Cd1 O4 C9 O3 2.4(3) 1_565 .
Cd1 O4 C9 C8 -178.3(2) 1_565 .
Cd1 O3 C9 O4 -2.8(3) 1_565 .
Cd1 O3 C9 C8 177.92(19) 1_565 .
C5 C8 C9 O4 -72.6(3) . .
C5 C8 C9 O3 106.7(3) . .
C5 C8 C9 Cd1 119.1(13) . 1_565
C14 N1 C10 C11 0.3(5) . .
Cd1 N1 C10 C11 -177.8(3) . .
N1 C10 C11 C12 1.0(6) . .
C10 C11 C12 C13 -1.1(5) . .
C10 C11 C12 C15 -179.0(3) . .
C11 C12 C13 C14 -0.1(5) . .
C15 C12 C13 C14 177.6(3) . .
C10 N1 C14 C13 -1.6(5) . .
Cd1 N1 C14 C13 176.4(3) . .
C12 C13 C14 N1 1.5(6) . .
C11 C12 C15 C15 -174.5(5) . 2_644
C13 C12 C15 C15 7.8(7) . 2_644
C20 N2 C16 C17 0.1(4) . .
Cd1 N2 C16 C17 165.5(2) . .
N2 C16 C17 C18 -0.2(5) . .
C16 C17 C18 C19 -0.2(4) . .
C16 C17 C18 C21 179.5(3) . .
C17 C18 C19 C20 0.5(4) . .
C21 C18 C19 C20 -179.1(3) . .
C16 N2 C20 C19 0.2(4) . .
Cd1 N2 C20 C19 -166.1(2) . .
C18 C19 C20 N2 -0.6(5) . .
C17 C18 C21 C21 -179.5(3) . 2_756
C19 C18 C21 C21 0.2(5) . 2_756
